data_4310263
loop_
_publ_author_name
'Guang Zhu'
'Gerard Parkin'

_publ_section_title
;
Synthesis and Structural Characterization of M(PMe3)3(O2CR)2(OH2)H2 (M = Mo,
W): Aqua-Hydride Complexes of Molybdenum and Tungsten
;
_journal_name_full 'Inorganic Chemistry'
_journal_page_first 9637
_journal_page_last 9639
_journal_paper_doi 10.1021/ic051617q
_journal_volume 44
_journal_year 2005
_chemical_formula_sum 'C19 H42 Mo O2 P4'
_chemical_formula_weight 522.35
_chemical_name_common HMoP4(benzoate)
_chemical_name_systematic
; 
 ? 
;
_space_group_IT_number 15
_symmetry_cell_setting monoclinic
_symmetry_space_group_name_Hall '-C 2yc'
_symmetry_space_group_name_H-M 'C 1 2/c 1'
_atom_sites_solution_hydrogens geom
_atom_sites_solution_primary direct
_atom_sites_solution_secondary difmap
_audit_creation_method SHELXL-97
_cell_angle_alpha 90.00
_cell_angle_beta 103.043(3)
_cell_angle_gamma 90.00
_cell_formula_units_Z 4
_cell_length_a 15.437(2)
_cell_length_b 12.0378(18)
_cell_length_c 14.834(2)
_cell_measurement_temperature 243(2)
_cell_volume 2685.4(6)
_computing_cell_refinement 'Bruker SMART'
_computing_data_collection 'Bruker SMART'
_computing_data_reduction 'Bruker SHELXTL'
_computing_molecular_graphics 'Bruker SHELXTL'
_computing_publication_material 'Bruker SHELXTL'
_computing_structure_refinement 'SHELXL-97 (Sheldrick, 1997)'
_computing_structure_solution 'SHELXS-97 (Sheldrick, 1990)'
_diffrn_ambient_temperature 243(2)
_diffrn_measured_fraction_theta_full 0.938
_diffrn_measured_fraction_theta_max 0.938
_diffrn_measurement_device_type 'CCD area detector'
_diffrn_measurement_method 'phi and omega scans'
_diffrn_radiation_monochromator graphite
_diffrn_radiation_source 'fine-focus sealed tube'
_diffrn_radiation_type MoK\a
_diffrn_radiation_wavelength 0.71073
_diffrn_reflns_av_R_equivalents 0.0426
_diffrn_reflns_av_sigmaI/netI 0.0401
_diffrn_reflns_limit_h_max 8
_diffrn_reflns_limit_h_min -20
_diffrn_reflns_limit_k_max 15
_diffrn_reflns_limit_k_min -14
_diffrn_reflns_limit_l_max 19
_diffrn_reflns_limit_l_min -19
_diffrn_reflns_number 8964
_diffrn_reflns_theta_full 28.24
_diffrn_reflns_theta_max 28.24
_diffrn_reflns_theta_min 2.17
_exptl_absorpt_coefficient_mu 0.737
_exptl_absorpt_correction_T_max 0.9299
_exptl_absorpt_correction_T_min 0.6661
_exptl_absorpt_correction_type empirical
_exptl_absorpt_process_details sadabs
_exptl_crystal_colour orange
_exptl_crystal_density_diffrn 1.292
_exptl_crystal_density_method 'not measured'
_exptl_crystal_description plate
_exptl_crystal_F_000 1096
_exptl_crystal_size_max 0.60
_exptl_crystal_size_mid 0.30
_exptl_crystal_size_min 0.10
_refine_diff_density_max 0.990
_refine_diff_density_min -0.350
_refine_diff_density_rms 0.089
_refine_ls_extinction_method none
_refine_ls_goodness_of_fit_ref 1.011
_refine_ls_hydrogen_treatment constr
_refine_ls_matrix_type full
_refine_ls_number_parameters 128
_refine_ls_number_reflns 3113
_refine_ls_number_restraints 0
_refine_ls_restrained_S_all 1.011
_refine_ls_R_factor_all 0.0542
_refine_ls_R_factor_gt 0.0371
_refine_ls_shift/su_max 0.001
_refine_ls_shift/su_mean 0.000
_refine_ls_structure_factor_coef Fsqd
_refine_ls_weighting_details 'calc w=1/[\s^2^(Fo^2^)+(0.0500P)^2^+0.0000P] where P=(Fo^2^+2Fc^2^)/3'
_refine_ls_weighting_scheme calc
_refine_ls_wR_factor_gt 0.0839
_refine_ls_wR_factor_ref 0.0907
_reflns_number_gt 2395
_reflns_number_total 3113
_reflns_threshold_expression >2sigma(I)
_cod_data_source_file ic051617qsi20050920_051933.cif
_cod_data_source_block mobzots5
_cod_depositor_comments
;
The following automatic conversions were performed:
'_symmetry_cell_setting' value 'Monoclinic' changed to 'monoclinic'
according to '/home/saulius/struct/CIF-dictionaries/cif_core.dic'
dictionary named 'cif_core.dic' version 2.4.1 from 2010-06-29.

Automatic conversion script
Id: cif_fix_enum 1527 2010-12-29 10:47:43Z saulius 
;
_cod_original_cell_volume 2685.6(7)
_cod_database_code 4310263

loop_
_symmetry_equiv_pos_as_xyz
'x, y, z'
'-x, y, -z+1/2'
'x+1/2, y+1/2, z'
'-x+1/2, y+1/2, -z+1/2'
'-x, -y, -z'
'x, -y, z-1/2'
'-x+1/2, -y+1/2, -z'
'x+1/2, -y+1/2, z-1/2'

loop_
_atom_site_label
_atom_site_type_symbol
_atom_site_fract_x
_atom_site_fract_y
_atom_site_fract_z
_atom_site_U_iso_or_equiv
_atom_site_adp_type
_atom_site_occupancy
_atom_site_symmetry_multiplicity
_atom_site_calc_flag
_atom_site_refinement_flags
_atom_site_disorder_assembly
_atom_site_disorder_group
Mo Mo 0.0000 -0.24690(2) -0.2500 0.03283(11) Uani 1 2 d S . .
H1 H 0.0000 -0.389(3) -0.2500 0.061(12) Uiso 1 2 d S . .
P1 P -0.02575(5) -0.22871(6) -0.09588(5) 0.04536(19) Uani 1 1 d . . .
P2 P 0.13699(5) -0.34149(6) -0.19690(5) 0.04468(19) Uani 1 1 d . . .
O O 0.07172(11) -0.08127(14) -0.22237(13) 0.0439(4) Uani 1 1 d . . .
C1 C 0.0000 -0.0283(3) -0.2500 0.0363(8) Uani 1 2 d S . .
C2 C 0.0000 0.0950(3) -0.2500 0.0367(8) Uani 1 2 d S . .
C3 C 0.07753(18) 0.1532(2) -0.2146(2) 0.0461(6) Uani 1 1 d . . .
H3A H 0.1306 0.1148 -0.1901 0.055 Uiso 1 1 calc R . .
C4 C 0.0765(2) 0.2680(2) -0.2154(3) 0.0572(8) Uani 1 1 d . . .
H4A H 0.1293 0.3074 -0.1919 0.069 Uiso 1 1 calc R . .
C5 C 0.0000 0.3247(3) -0.2500 0.0562(11) Uani 1 2 d S . .
H5A H 0.0000 0.4028 -0.2500 0.067 Uiso 1 2 calc SR . .
C11 C -0.1267(2) -0.1526(3) -0.0863(2) 0.0698(10) Uani 1 1 d . . .
H11A H -0.1271 -0.1425 -0.0215 0.105 Uiso 1 1 calc R . .
H11B H -0.1788 -0.1946 -0.1165 0.105 Uiso 1 1 calc R . .
H11C H -0.1275 -0.0806 -0.1159 0.105 Uiso 1 1 calc R . .
C12 C 0.0557(2) -0.1439(3) -0.0162(2) 0.0686(9) Uani 1 1 d . . .
H12A H 0.0362 -0.1333 0.0410 0.103 Uiso 1 1 calc R . .
H12B H 0.0613 -0.0722 -0.0442 0.103 Uiso 1 1 calc R . .
H12C H 0.1129 -0.1812 -0.0030 0.103 Uiso 1 1 calc R . .
C13 C -0.0336(3) -0.3464(3) -0.0190(2) 0.0840(12) Uani 1 1 d . . .
H13A H -0.0598 -0.3215 0.0311 0.126 Uiso 1 1 calc R . .
H13B H 0.0253 -0.3759 0.0063 0.126 Uiso 1 1 calc R . .
H13C H -0.0706 -0.4040 -0.0539 0.126 Uiso 1 1 calc R . .
C21 C 0.23021(19) -0.2433(2) -0.1630(3) 0.0659(9) Uani 1 1 d . . .
H21A H 0.2856 -0.2843 -0.1458 0.099 Uiso 1 1 calc R . .
H21B H 0.2220 -0.1993 -0.1108 0.099 Uiso 1 1 calc R . .
H21C H 0.2321 -0.1946 -0.2147 0.099 Uiso 1 1 calc R . .
C22 C 0.1575(2) -0.4305(3) -0.0943(2) 0.0663(9) Uani 1 1 d . . .
H22A H 0.2172 -0.4607 -0.0838 0.099 Uiso 1 1 calc R . .
H22B H 0.1147 -0.4909 -0.1038 0.099 Uiso 1 1 calc R . .
H22C H 0.1514 -0.3872 -0.0410 0.099 Uiso 1 1 calc R . .
C23 C 0.1815(2) -0.4350(2) -0.2725(2) 0.0647(9) Uani 1 1 d . . .
H23A H 0.2374 -0.4661 -0.2386 0.097 Uiso 1 1 calc R . .
H23B H 0.1914 -0.3939 -0.3255 0.097 Uiso 1 1 calc R . .
H23C H 0.1395 -0.4946 -0.2933 0.097 Uiso 1 1 calc R . .

loop_
_atom_site_aniso_label
_atom_site_aniso_U_11
_atom_site_aniso_U_22
_atom_site_aniso_U_33
_atom_site_aniso_U_23
_atom_site_aniso_U_13
_atom_site_aniso_U_12
Mo 0.03340(16) 0.02465(16) 0.03824(19) 0.000 0.00343(12) 0.000
P1 0.0553(4) 0.0379(4) 0.0427(4) 0.0001(3) 0.0105(3) 0.0066(3)
P2 0.0388(3) 0.0338(4) 0.0591(5) 0.0055(3) 0.0061(3) 0.0047(3)
O 0.0396(9) 0.0290(9) 0.0588(12) -0.0022(8) 0.0022(9) -0.0005(8)
C1 0.0387(18) 0.0271(17) 0.043(2) 0.000 0.0089(16) 0.000
C2 0.0444(19) 0.0297(17) 0.038(2) 0.000 0.0138(16) 0.000
C3 0.0430(14) 0.0330(14) 0.0632(18) -0.0021(13) 0.0139(13) 0.0005(12)
C4 0.0600(18) 0.0344(16) 0.081(2) -0.0108(14) 0.0232(17) -0.0135(13)
C5 0.073(3) 0.0256(19) 0.076(3) 0.000 0.028(2) 0.000
C11 0.072(2) 0.074(2) 0.067(2) -0.0095(18) 0.0248(18) 0.0217(19)
C12 0.077(2) 0.069(2) 0.0517(19) -0.0143(17) -0.0008(17) 0.0045(18)
C13 0.130(4) 0.063(2) 0.070(2) 0.0168(19) 0.045(2) 0.018(2)
C21 0.0401(15) 0.060(2) 0.088(3) 0.0038(17) -0.0053(16) 0.0006(14)
C22 0.069(2) 0.0515(19) 0.074(2) 0.0169(16) 0.0069(17) 0.0171(16)
C23 0.0585(18) 0.0490(18) 0.091(3) 0.0049(17) 0.0272(18) 0.0159(15)

loop_
_atom_type_symbol
_atom_type_description
_atom_type_scat_dispersion_real
_atom_type_scat_dispersion_imag
_atom_type_scat_source
C C 0.0033 0.0016 'International Tables Vol C Tables 4.2.6.8 and 6.1.1.4'
H H 0.0000 0.0000 'International Tables Vol C Tables 4.2.6.8 and 6.1.1.4'
O O 0.0106 0.0060 'International Tables Vol C Tables 4.2.6.8 and 6.1.1.4'
P P 0.1023 0.0942 'International Tables Vol C Tables 4.2.6.8 and 6.1.1.4'
Mo Mo -1.6832 0.6857 'International Tables Vol C Tables 4.2.6.8 and 6.1.1.4'

loop_
_geom_angle_atom_site_label_1
_geom_angle_atom_site_label_2
_geom_angle_atom_site_label_3
_geom_angle
_geom_angle_site_symmetry_1
_geom_angle_site_symmetry_3
_geom_angle_publ_flag
H1 Mo O 151.33(4) . . ?
H1 Mo O 151.33(4) . 2_554 ?
O Mo O 57.35(9) . 2_554 ?
H1 Mo P2 61.342(19) . 2_554 ?
O Mo P2 147.33(5) . 2_554 ?
O Mo P2 89.98(5) 2_554 2_554 ?
H1 Mo P2 61.342(19) . . ?
O Mo P2 89.98(5) . . ?
O Mo P2 147.33(5) 2_554 . ?
P2 Mo P2 122.68(4) 2_554 . ?
H1 Mo P1 95.196(18) . 2_554 ?
O Mo P1 85.05(5) . 2_554 ?
O Mo P1 85.83(5) 2_554 2_554 ?
P2 Mo P1 93.09(3) 2_554 2_554 ?
P2 Mo P1 91.89(3) . 2_554 ?
H1 Mo P1 95.196(18) . . ?
O Mo P1 85.83(5) . . ?
O Mo P1 85.05(5) 2_554 . ?
P2 Mo P1 91.89(3) 2_554 . ?
P2 Mo P1 93.09(3) . . ?
P1 Mo P1 169.61(4) 2_554 . ?
H1 Mo H1 0.000(3) . . ?
O Mo H1 151.33(4) . . ?
O Mo H1 151.33(4) 2_554 . ?
P2 Mo H1 61.342(19) 2_554 . ?
P2 Mo H1 61.342(19) . . ?
P1 Mo H1 95.196(18) 2_554 . ?
P1 Mo H1 95.196(18) . . ?
C12 P1 C13 99.27(19) . . ?
C12 P1 C11 98.22(17) . . ?
C13 P1 C11 99.19(17) . . ?
C12 P1 Mo 115.20(12) . . ?
C13 P1 Mo 124.36(12) . . ?
C11 P1 Mo 116.16(12) . . ?
C23 P2 C22 97.52(14) . . ?
C23 P2 C21 100.55(15) . . ?
C22 P2 C21 99.87(16) . . ?
C23 P2 Mo 121.46(12) . . ?
C22 P2 Mo 122.05(11) . . ?
C21 P2 Mo 111.43(10) . . ?
C1 O Mo 91.63(16) . . ?
O C1 O 119.4(3) 2_554 . ?
O C1 C2 120.31(15) 2_554 . ?
O C1 C2 120.31(15) . . ?
C3 C2 C3 119.2(3) . 2_554 ?
C3 C2 C1 120.41(16) . . ?
C3 C2 C1 120.41(16) 2_554 . ?
C4 C3 C2 119.7(3) . . ?
C4 C3 H3A 120.1 . . ?
C2 C3 H3A 120.1 . . ?
C5 C4 C3 120.8(3) . . ?
C5 C4 H4A 119.6 . . ?
C3 C4 H4A 119.6 . . ?
C4 C5 C4 119.8(4) 2_554 . ?
C4 C5 H5A 120.1 2_554 . ?
C4 C5 H5A 120.1 . . ?
P1 C11 H11A 109.5 . . ?
P1 C11 H11B 109.5 . . ?
H11A C11 H11B 109.5 . . ?
P1 C11 H11C 109.5 . . ?
H11A C11 H11C 109.5 . . ?
H11B C11 H11C 109.5 . . ?
P1 C12 H12A 109.5 . . ?
P1 C12 H12B 109.5 . . ?
H12A C12 H12B 109.5 . . ?
P1 C12 H12C 109.5 . . ?
H12A C12 H12C 109.5 . . ?
H12B C12 H12C 109.5 . . ?
P1 C13 H13A 109.5 . . ?
P1 C13 H13B 109.5 . . ?
H13A C13 H13B 109.5 . . ?
P1 C13 H13C 109.5 . . ?
H13A C13 H13C 109.5 . . ?
H13B C13 H13C 109.5 . . ?
P2 C21 H21A 109.5 . . ?
P2 C21 H21B 109.5 . . ?
H21A C21 H21B 109.5 . . ?
P2 C21 H21C 109.5 . . ?
H21A C21 H21C 109.5 . . ?
H21B C21 H21C 109.5 . . ?
P2 C22 H22A 109.5 . . ?
P2 C22 H22B 109.5 . . ?
H22A C22 H22B 109.5 . . ?
P2 C22 H22C 109.5 . . ?
H22A C22 H22C 109.5 . . ?
H22B C22 H22C 109.5 . . ?
P2 C23 H23A 109.5 . . ?
P2 C23 H23B 109.5 . . ?
H23A C23 H23B 109.5 . . ?
P2 C23 H23C 109.5 . . ?
H23A C23 H23C 109.5 . . ?
H23B C23 H23C 109.5 . . ?

loop_
_geom_bond_atom_site_label_1
_geom_bond_atom_site_label_2
_geom_bond_distance
_geom_bond_site_symmetry_2
_geom_bond_publ_flag
Mo H1 1.71(4) . ?
Mo O 2.2724(17) . ?
Mo O 2.2724(17) 2_554 ?
Mo P2 2.3743(7) 2_554 ?
Mo P2 2.3743(7) . ?
Mo P1 2.4172(8) 2_554 ?
Mo P1 2.4172(8) . ?
Mo H1 1.71(4) . ?
P1 C12 1.831(3) . ?
P1 C13 1.840(3) . ?
P1 C11 1.841(3) . ?
P2 C23 1.829(3) . ?
P2 C22 1.830(3) . ?
P2 C21 1.842(3) . ?
O C1 1.263(2) . ?
C1 O 1.263(2) 2_554 ?
C1 C2 1.484(5) . ?
C2 C3 1.384(3) . ?
C2 C3 1.384(3) 2_554 ?
C3 C4 1.383(3) . ?
C3 H3A 0.9400 . ?
C4 C5 1.360(4) . ?
C4 H4A 0.9400 . ?
C5 C4 1.360(4) 2_554 ?
C5 H5A 0.9400 . ?
C11 H11A 0.9700 . ?
C11 H11B 0.9700 . ?
C11 H11C 0.9700 . ?
C12 H12A 0.9700 . ?
C12 H12B 0.9700 . ?
C12 H12C 0.9700 . ?
C13 H13A 0.9700 . ?
C13 H13B 0.9700 . ?
C13 H13C 0.9700 . ?
C21 H21A 0.9700 . ?
C21 H21B 0.9700 . ?
C21 H21C 0.9700 . ?
C22 H22A 0.9700 . ?
C22 H22B 0.9700 . ?
C22 H22C 0.9700 . ?
C23 H23A 0.9700 . ?
C23 H23B 0.9700 . ?
C23 H23C 0.9700 . ?
